data_4325368
loop_
_publ_author_name
'Biing-Chiau Tzeng'
'Bo-So Chen'
'Chang-Kai Chen'
'Yuan-Ping Chang'
'Wen-Chian Tzeng'
'Tsung-Yi Lin'
'Gene-Hsiang Lee'
'Pi-Tai Chou'
'Yu-Jie Fu'
'A. Hsiu-Hua Chang'

_publ_section_title
;
 pH-Dependent Spectroscopic and Luminescent Properties, and Metal-Ion
 Recognition Studies of Re(I) Complexes Containing
 2-(2'-Pyridyl)benzimidazole and 2-(2'-Pyridyl)benzimidazolate
;
_journal_name_full 'Inorganic Chemistry'
_journal_page_first 5379
_journal_page_last 5388
_journal_paper_doi 10.1021/ic1019058
_journal_volume 50
_journal_year 2011
_chemical_formula_sum 'C15 H9 Cl O3 Re n3'
_chemical_formula_weight 500.90
_chemical_name_systematic
; 
 ? 
;
_space_group_IT_number 2
_symmetry_cell_setting triclinic
_symmetry_space_group_name_Hall '-P 1'
_symmetry_space_group_name_H-M 'P -1'
_atom_sites_solution_hydrogens geom
_atom_sites_solution_primary direct
_atom_sites_solution_secondary difmap
_audit_creation_method SHELXL-97
_cell_angle_alpha 90.7883(13)
_cell_angle_beta 95.1188(15)
_cell_angle_gamma 92.0589(16)
_cell_formula_units_Z 2
_cell_length_a 7.6232(2)
_cell_length_b 8.4654(2)
_cell_length_c 11.8430(3)
_cell_measurement_reflns_used all
_cell_measurement_temperature 150(1)
_cell_measurement_theta_max 27.50
_cell_measurement_theta_min 1.00
_cell_volume 760.62(3)
_computing_cell_refinement DENZO-SMN
_computing_data_collection 'NONIUS COLLECT'
_computing_data_reduction DENZO-SMN
_computing_molecular_graphics 'Bruker SHELXTL'
_computing_publication_material 'Bruker SHELXTL'
_computing_structure_refinement 'SHELXL-97 (Sheldrick, 1997)'
_computing_structure_solution 'SHELXS-97 (Sheldrick, 1990)'
_diffrn_ambient_temperature 150(1)
_diffrn_measured_fraction_theta_full 0.994
_diffrn_measured_fraction_theta_max 0.994
_diffrn_measurement_device_type 'NONIUS KappaCCD'
_diffrn_measurement_method '\w scans'
_diffrn_radiation_monochromator graphite
_diffrn_radiation_source 'fine-focus sealed tube'
_diffrn_radiation_type MoK\a
_diffrn_radiation_wavelength 0.71073
_diffrn_reflns_av_R_equivalents 0.0701
_diffrn_reflns_av_sigmaI/netI 0.0722
_diffrn_reflns_limit_h_max 9
_diffrn_reflns_limit_h_min -9
_diffrn_reflns_limit_k_max 10
_diffrn_reflns_limit_k_min -10
_diffrn_reflns_limit_l_max 15
_diffrn_reflns_limit_l_min -15
_diffrn_reflns_number 11153
_diffrn_reflns_theta_full 27.50
_diffrn_reflns_theta_max 27.50
_diffrn_reflns_theta_min 1.73
_exptl_absorpt_coefficient_mu 8.181
_exptl_absorpt_correction_T_max 0.793
_exptl_absorpt_correction_T_min 0.503
_exptl_absorpt_correction_type multi-scan
_exptl_crystal_colour yellow
_exptl_crystal_density_diffrn 2.187
_exptl_crystal_description plate
_exptl_crystal_F_000 472
_exptl_crystal_size_max 0.13
_exptl_crystal_size_mid 0.13
_exptl_crystal_size_min 0.03
_refine_diff_density_max 2.855
_refine_diff_density_min -1.577
_refine_diff_density_rms 0.217
_refine_ls_extinction_method none
_refine_ls_goodness_of_fit_ref 1.002
_refine_ls_hydrogen_treatment mixed
_refine_ls_matrix_type full
_refine_ls_number_parameters 208
_refine_ls_number_reflns 3456
_refine_ls_number_restraints 0
_refine_ls_restrained_S_all 1.002
_refine_ls_R_factor_all 0.0537
_refine_ls_R_factor_gt 0.0375
_refine_ls_shift/su_max 0.000
_refine_ls_shift/su_mean 0.000
_refine_ls_structure_factor_coef Fsqd
_refine_ls_weighting_details 'calc w=1/[\s^2^(Fo^2^)+(0.0383P)^2^+0.0000P] where P=(Fo^2^+2Fc^2^)/3'
_refine_ls_weighting_scheme calc
_refine_ls_wR_factor_gt 0.0753
_refine_ls_wR_factor_ref 0.0806
_reflns_number_gt 2851
_reflns_number_total 3456
_reflns_threshold_expression >2sigma(I)
_cod_data_source_file ic1019058_si_002_1.cif
_cod_data_source_block 1
_cod_original_formula_sum 'C15 H9 Cl n3 O3 Re'
_cod_database_code 4325368

loop_
_symmetry_equiv_pos_as_xyz
'x, y, z'
'-x, -y, -z'

loop_
_atom_site_label
_atom_site_type_symbol
_atom_site_fract_x
_atom_site_fract_y
_atom_site_fract_z
_atom_site_U_iso_or_equiv
_atom_site_adp_type
_atom_site_occupancy
_atom_site_symmetry_multiplicity
_atom_site_calc_flag
_atom_site_refinement_flags
Re Re 0.17293(3) 0.14613(3) 0.32979(2) 0.02150(10) Uani 1 1 d .
Cl1 Cl 0.0423(2) 0.2646(2) 0.15105(14) 0.0300(4) Uani 1 1 d .
O1 O -0.0447(6) -0.1665(5) 0.2995(4) 0.0357(12) Uani 1 1 d .
O2 O -0.1036(6) 0.2940(5) 0.4668(4) 0.0351(11) Uani 1 1 d .
O3 O 0.3316(6) 0.0183(5) 0.5539(4) 0.0327(11) Uani 1 1 d .
N1 n 0.3557(6) 0.3538(6) 0.3341(4) 0.0246(12) Uani 1 1 d .
N2 n 0.3850(6) 0.0795(6) 0.2335(4) 0.0195(11) Uani 1 1 d .
N3 n 0.6565(6) 0.1243(6) 0.1825(4) 0.0257(12) Uani 1 1 d .
H3A H 0.7592 0.1726 0.1761 0.031 Uiso 1 1 calc R
C1 C 0.0337(8) -0.0466(8) 0.3113(5) 0.0267(15) Uani 1 1 d .
C2 C -0.0021(8) 0.2364(7) 0.4158(5) 0.0230(13) Uani 1 1 d .
C3 C 0.2784(8) 0.0642(7) 0.4710(6) 0.0233(14) Uani 1 1 d .
C4 C 0.3246(8) 0.4971(7) 0.3785(6) 0.0256(14) Uani 1 1 d .
H4A H 0.2164 0.5111 0.4106 0.031 Uiso 1 1 calc R
C5 C 0.4435(9) 0.6233(8) 0.3789(6) 0.0305(15) Uani 1 1 d .
H5A H 0.4175 0.7216 0.4121 0.037 Uiso 1 1 calc R
C6 C 0.6013(9) 0.6070(7) 0.3309(5) 0.0306(16) Uani 1 1 d .
H6A H 0.6841 0.6933 0.3293 0.037 Uiso 1 1 calc R
C7 C 0.6343(8) 0.4589(7) 0.2850(5) 0.0273(15) Uani 1 1 d .
H7A H 0.7415 0.4421 0.2522 0.033 Uiso 1 1 calc R
C8 C 0.5097(8) 0.3386(7) 0.2879(5) 0.0238(14) Uani 1 1 d .
C9 C 0.5232(7) 0.1810(7) 0.2361(5) 0.0199(13) Uani 1 1 d .
C10 C 0.4330(8) -0.0510(7) 0.1706(5) 0.0246(14) Uani 1 1 d .
C11 C 0.3337(9) -0.1876(7) 0.1331(6) 0.0295(15) Uani 1 1 d .
H11A H 0.2169 -0.2062 0.1531 0.035 Uiso 1 1 calc R
C12 C 0.4117(10) -0.2926(8) 0.0669(6) 0.0352(17) Uani 1 1 d .
H12A H 0.3480 -0.3859 0.0395 0.042 Uiso 1 1 calc R
C13 C 0.5887(10) -0.2638(8) 0.0384(6) 0.0359(17) Uani 1 1 d .
H13A H 0.6410 -0.3402 -0.0061 0.043 Uiso 1 1 calc R
C14 C 0.6842(9) -0.1298(8) 0.0733(6) 0.0344(17) Uani 1 1 d .
H14A H 0.8008 -0.1102 0.0533 0.041 Uiso 1 1 calc R
C15 C 0.6023(8) -0.0243(7) 0.1394(5) 0.0251(14) Uani 1 1 d .

loop_
_atom_site_aniso_label
_atom_site_aniso_U_11
_atom_site_aniso_U_22
_atom_site_aniso_U_33
_atom_site_aniso_U_23
_atom_site_aniso_U_13
_atom_site_aniso_U_12
Re 0.01669(14) 0.02417(15) 0.02412(16) -0.00099(10) 0.00527(10) -0.00059(9)
Cl1 0.0213(7) 0.0400(9) 0.0293(9) 0.0043(7) 0.0041(7) 0.0017(7)
O1 0.035(3) 0.027(2) 0.043(3) -0.002(2) 0.000(2) -0.012(2)
O2 0.034(3) 0.038(3) 0.036(3) -0.003(2) 0.015(2) 0.013(2)
O3 0.031(3) 0.036(3) 0.031(3) 0.004(2) 0.002(2) -0.001(2)
N1 0.017(3) 0.029(3) 0.027(3) 0.001(2) 0.002(2) -0.003(2)
N2 0.019(2) 0.023(3) 0.018(3) -0.001(2) 0.007(2) 0.006(2)
N3 0.020(3) 0.028(3) 0.029(3) -0.002(2) 0.004(2) 0.000(2)
C1 0.021(3) 0.036(4) 0.023(4) 0.001(3) 0.007(3) 0.005(3)
C2 0.026(3) 0.025(3) 0.018(3) 0.000(3) 0.001(3) 0.000(3)
C3 0.020(3) 0.024(3) 0.027(4) -0.005(3) 0.012(3) -0.006(3)
C4 0.025(3) 0.020(3) 0.032(4) -0.004(3) 0.002(3) 0.002(3)
C5 0.036(4) 0.021(3) 0.033(4) -0.002(3) 0.002(3) -0.003(3)
C6 0.033(4) 0.028(3) 0.029(4) -0.001(3) -0.003(3) -0.008(3)
C7 0.021(3) 0.033(4) 0.028(4) 0.006(3) 0.000(3) -0.006(3)
C8 0.020(3) 0.029(3) 0.022(3) -0.001(3) 0.000(3) -0.002(3)
C9 0.018(3) 0.021(3) 0.021(3) 0.000(3) 0.004(3) 0.003(2)
C10 0.030(3) 0.026(3) 0.019(3) 0.002(3) 0.005(3) 0.010(3)
C11 0.032(4) 0.024(3) 0.031(4) 0.000(3) -0.006(3) 0.000(3)
C12 0.047(4) 0.027(4) 0.033(4) -0.002(3) 0.008(4) 0.015(3)
C13 0.050(5) 0.029(4) 0.029(4) -0.003(3) 0.002(4) 0.010(3)
C14 0.036(4) 0.039(4) 0.030(4) 0.003(3) 0.003(3) 0.012(3)
C15 0.022(3) 0.028(3) 0.027(4) 0.003(3) 0.006(3) 0.007(3)

loop_
_atom_type_symbol
_atom_type_description
_atom_type_scat_dispersion_real
_atom_type_scat_dispersion_imag
_atom_type_scat_source
C C 0.0033 0.0016 'International Tables Vol C Tables 4.2.6.8 and 6.1.1.4'
H H 0.0000 0.0000 'International Tables Vol C Tables 4.2.6.8 and 6.1.1.4'
N N 0.0061 0.0033 'International Tables Vol C Tables 4.2.6.8 and 6.1.1.4'
O O 0.0106 0.0060 'International Tables Vol C Tables 4.2.6.8 and 6.1.1.4'
Cl Cl 0.1484 0.1585 'International Tables Vol C Tables 4.2.6.8 and 6.1.1.4'
Re Re -1.0185 7.2310 'International Tables Vol C Tables 4.2.6.8 and 6.1.1.4'

loop_
_geom_angle_atom_site_label_1
_geom_angle_atom_site_label_2
_geom_angle_atom_site_label_3
_geom_angle
C1 Re C2 90.1(3)
C1 Re C3 87.8(3)
C2 Re C3 87.5(2)
C1 Re n2 98.1(2)
C2 Re n2 171.7(2)
C3 Re n2 94.3(2)
C1 Re n1 172.1(2)
C2 Re n1 97.7(2)
C3 Re n1 93.8(2)
N2 Re n1 74.15(19)
C1 Re Cl1 94.79(19)
C2 Re Cl1 91.66(18)
C3 Re Cl1 177.25(17)
N2 Re Cl1 86.11(13)
N1 Re Cl1 83.75(13)
C8 n1 C4 117.1(5)
C8 n1 Re 117.9(4)
C4 n1 Re 125.0(4)
C9 n2 C10 104.8(5)
C9 n2 Re 116.4(4)
C10 n2 Re 138.6(4)
C9 n3 C15 107.3(5)
O1 C1 Re 177.3(5)
O2 C2 Re 178.1(5)
O3 C3 Re 176.7(5)
N1 C4 C5 122.7(6)
C4 C5 C6 119.9(6)
C5 C6 C7 117.7(6)
C8 C7 C6 119.0(6)
N1 C8 C7 123.6(6)
N1 C8 C9 112.0(5)
C7 C8 C9 124.3(6)
N2 C9 n3 112.6(5)
N2 C9 C8 118.8(5)
N3 C9 C8 128.5(5)
C15 C10 n2 109.3(6)
C15 C10 C11 120.7(6)
N2 C10 C11 129.9(6)
C12 C11 C10 117.3(6)
C11 C12 C13 120.7(7)
C14 C13 C12 121.9(7)
C13 C14 C15 116.4(7)
C14 C15 C10 122.8(6)
C14 C15 n3 131.2(6)
C10 C15 n3 105.9(5)

loop_
_geom_bond_atom_site_label_1
_geom_bond_atom_site_label_2
_geom_bond_distance
Re C1 1.913(7)
Re C2 1.923(7)
Re C3 1.938(7)
Re n2 2.147(5)
Re n1 2.201(5)
Re Cl1 2.4963(16)
O1 C1 1.160(7)
O2 C2 1.141(7)
O3 C3 1.109(7)
N1 C8 1.348(8)
N1 C4 1.352(8)
N2 C9 1.334(7)
N2 C10 1.402(8)
N3 C9 1.344(7)
N3 C15 1.386(8)
C4 C5 1.376(8)
C5 C6 1.385(9)
C6 C7 1.400(9)
C7 C8 1.370(8)
C8 C9 1.472(8)
C10 C15 1.385(8)
C10 C11 1.404(9)
C11 C12 1.364(9)
C12 C13 1.433(10)
C13 C14 1.364(9)
C14 C15 1.382(9)
